data_4507059
loop_
_publ_author_name
'Natarajan, Palani'
'Bajpai, Alankriti'
'Venugopalan, Paloth'
'Moorthy, Jarugu Narasimha'

_publ_section_title
;
 Pseudopolymorphism of a Highly Adaptable Tetraarylpyrene Host that
 Exhibits Abundant Solid-State Guest Inclusion
;
_journal_issue 12
_journal_name_full 'Crystal Growth &amp; Design'
_journal_page_first 6134
_journal_paper_doi 10.1021/cg3012684
_journal_volume 12
_journal_year 2012
_chemical_formula_moiety 'C52 H50 O4, 2(C H Cl3)'
_chemical_formula_sum 'C54 H52 Cl6 O4'
_chemical_formula_weight 977.66
_chemical_name_common tetra(2,6-dimethyl-4-methoxyphenyl)pyrene-Chloroform1
_chemical_name_systematic
;
 tetra(2,6-dimethyl-4-methoxyphenyl)pyrene
;
_space_group_IT_number 14
_symmetry_cell_setting monoclinic
_symmetry_Int_Tables_number 14
_symmetry_space_group_name_Hall '-P 2ybc'
_symmetry_space_group_name_H-M 'P 1 21/c 1'
_atom_sites_solution_hydrogens geom
_atom_sites_solution_primary direct
_atom_sites_solution_secondary difmap
_audit_creation_method SHELXL-97
_cell_angle_alpha 90.00
_cell_angle_beta 91.5550(10)
_cell_angle_gamma 90.00
_cell_formula_units_Z 4
_cell_length_a 17.1906(13)
_cell_length_b 11.4994(9)
_cell_length_c 24.8540(19)
_cell_measurement_reflns_used 6587
_cell_measurement_temperature 100(2)
_cell_measurement_theta_max 27.69
_cell_measurement_theta_min 2.29
_cell_volume 4911.4(7)
_computing_cell_refinement 'Bruker SAINT'
_computing_data_collection 'Bruker APEX'
_computing_data_reduction 'Bruker SAINT'
_computing_molecular_graphics 'SHELXL 5.1, XP (Sheldrick, 1994)'
_computing_publication_material SHELXS-97
_computing_structure_refinement 'SHELXL-97 (Sheldrick, 2008)'
_computing_structure_solution 'SHELXS-97 (Sheldrick, 2008)'
_diffrn_ambient_temperature 100(2)
_diffrn_measured_fraction_theta_full 0.988
_diffrn_measured_fraction_theta_max 0.988
_diffrn_measurement_device_type 'Bruker SMART APEX'
_diffrn_measurement_method 'phi and omega scans'
_diffrn_radiation_monochromator graphite
_diffrn_radiation_source 'fine-focus sealed tube'
_diffrn_radiation_type MoK\a
_diffrn_radiation_wavelength 0.71073
_diffrn_reflns_av_R_equivalents 0.0394
_diffrn_reflns_av_sigmaI/netI 0.0465
_diffrn_reflns_limit_h_max 20
_diffrn_reflns_limit_h_min -20
_diffrn_reflns_limit_k_max 12
_diffrn_reflns_limit_k_min -13
_diffrn_reflns_limit_l_max 28
_diffrn_reflns_limit_l_min -29
_diffrn_reflns_number 24381
_diffrn_reflns_theta_full 25.00
_diffrn_reflns_theta_max 25.00
_diffrn_reflns_theta_min 2.29
_exptl_absorpt_coefficient_mu 0.395
_exptl_absorpt_correction_T_max 0.958
_exptl_absorpt_correction_T_min 0.941
_exptl_absorpt_correction_type multi-scan
_exptl_absorpt_process_details 'SADABS (Bruker, 2009)'
_exptl_crystal_colour 'color less'
_exptl_crystal_density_diffrn 1.322
_exptl_crystal_density_method 'not measured'
_exptl_crystal_description needles
_exptl_crystal_F_000 2040
_exptl_crystal_size_max 0.2
_exptl_crystal_size_mid 0.1
_exptl_crystal_size_min 0.1
_refine_diff_density_max 0.813
_refine_diff_density_min -0.498
_refine_diff_density_rms 0.067
_refine_ls_extinction_method none
_refine_ls_goodness_of_fit_ref 1.023
_refine_ls_hydrogen_treatment constr
_refine_ls_matrix_type full
_refine_ls_number_parameters 597
_refine_ls_number_reflns 8555
_refine_ls_number_restraints 2
_refine_ls_restrained_S_all 1.023
_refine_ls_R_factor_all 0.0717
_refine_ls_R_factor_gt 0.0581
_refine_ls_shift/su_max 0.001
_refine_ls_shift/su_mean 0.000
_refine_ls_structure_factor_coef Fsqd
_refine_ls_weighting_details 'calc w=1/[\s^2^(Fo^2^)+(0.0647P)^2^+5.9920P] where P=(Fo^2^+2Fc^2^)/3'
_refine_ls_weighting_scheme calc
_refine_ls_wR_factor_gt 0.1383
_refine_ls_wR_factor_ref 0.1464
_reflns_number_gt 6890
_reflns_number_total 8555
_reflns_threshold_expression >2sigma(I)
_cod_data_source_file cg3012684_si_001.cif
_cod_data_source_block TPCH1
_cod_depositor_comments
;
The following automatic conversions were performed:

'_symmetry_cell_setting' value 'Monoclinic' changed to 'monoclinic'
according to /home/saulius/struct/CIF-dictionaries/cif_core.dic
dictionary named 'cif_core.dic' version 2.4.2 from
2011-04-26.

'_exptl_absorpt_correction_type' value 'MULTI-SCAN'
changed to 'multi-scan' according to
/home/saulius/struct/CIF-dictionaries/cif_core.dic dictionary named
'cif_core.dic' version 2.4.2 from 2011-04-26.

Automatic conversion script
Id: cif_fix_values 1891 2012-01-12 08:04:46Z andrius 
;
_cod_original_sg_symbol_H-M 'P 21/c'
_cod_database_code 4507059

loop_
_symmetry_equiv_pos_as_xyz
'x, y, z'
'-x, y+1/2, -z+1/2'
'-x, -y, -z'
'x, -y-1/2, z-1/2'

loop_
_atom_site_label
_atom_site_type_symbol
_atom_site_fract_x
_atom_site_fract_y
_atom_site_fract_z
_atom_site_U_iso_or_equiv
_atom_site_adp_type
_atom_site_occupancy
_atom_site_symmetry_multiplicity
_atom_site_calc_flag
_atom_site_refinement_flags
Cl1 Cl 0.32218(5) 0.12364(7) 0.35894(3) 0.0388(2) Uani 1 1 d .
Cl2 Cl 0.23171(5) 0.04905(8) 0.44951(3) 0.0420(2) Uani 1 1 d .
Cl3 Cl 0.3474(2) 0.2333(3) 0.46242(17) 0.0419(12) Uani 0.65(3) 1 d P
Cl3' Cl 0.3266(18) 0.2431(8) 0.4598(5) 0.110(4) Uani 0.35(3) 1 d PD
Cl4 Cl 0.21157(6) 0.75167(9) 0.44807(4) 0.0529(3) Uani 1 1 d .
Cl5 Cl 0.10764(11) 0.6047(2) 0.38655(8) 0.0396(8) Uani 0.743(15) 1 d P
Cl5' Cl 0.1305(19) 0.5994(10) 0.3751(7) 0.156(7) Uani 0.257(15) 1 d PD
Cl6 Cl 0.25542(6) 0.51307(11) 0.42891(4) 0.0652(3) Uani 1 1 d .
O1 O 0.61813(13) 0.59857(18) 0.67871(9) 0.0372(5) Uani 1 1 d .
O2 O 0.16113(11) -0.1706(2) 0.72208(8) 0.0332(5) Uani 1 1 d .
O3 O 0.34753(12) 0.3695(2) 0.73840(8) 0.0350(5) Uani 1 1 d .
O4 O -0.09467(13) 1.12767(18) 0.65992(9) 0.0365(5) Uani 1 1 d .
C1 C 0.48520(15) 0.0282(2) 0.52325(11) 0.0193(6) Uani 1 1 d .
C2 C 0.52126(15) 0.1322(2) 0.54329(11) 0.0191(6) Uani 1 1 d .
C3 C 0.49169(16) 0.1864(2) 0.58902(11) 0.0215(6) Uani 1 1 d .
C4 C 0.42921(16) 0.1363(2) 0.61458(11) 0.0220(6) Uani 1 1 d .
H4 H 0.4100 0.1733 0.6457 0.026 Uiso 1 1 calc R
C6 C 0.42039(15) -0.0204(2) 0.54987(11) 0.0201(6) Uani 1 1 d .
C7 C 0.38440(16) -0.1228(2) 0.52744(11) 0.0224(6) Uani 1 1 d .
H7 H 0.3397 -0.1541 0.5439 0.027 Uiso 1 1 calc R
C8 C 0.41240(16) -0.1756(2) 0.48375(11) 0.0225(6) Uani 1 1 d .
H8 H 0.3873 -0.2438 0.4704 0.027 Uiso 1 1 calc R
C9 C 0.52805(15) 0.2950(2) 0.61184(11) 0.0214(6) Uani 1 1 d .
C10 C 0.50403(16) 0.4052(2) 0.59299(11) 0.0235(6) Uani 1 1 d .
C11 C 0.53645(17) 0.5046(3) 0.61626(11) 0.0267(6) Uani 1 1 d .
H11 H 0.5210 0.5791 0.6035 0.032 Uiso 1 1 calc R
C12 C 0.59130(17) 0.4955(3) 0.65805(12) 0.0268(6) Uani 1 1 d .
C13 C 0.61521(17) 0.3877(3) 0.67678(12) 0.0260(6) Uani 1 1 d .
H13 H 0.6527 0.3824 0.7054 0.031 Uiso 1 1 calc R
C14 C 0.58404(16) 0.2865(2) 0.65342(12) 0.0253(6) Uani 1 1 d .
C15 C 0.6121(2) 0.1702(3) 0.67302(14) 0.0396(8) Uani 1 1 d .
H15A H 0.5673 0.1216 0.6817 0.059 Uiso 1 1 calc R
H15B H 0.6454 0.1806 0.7053 0.059 Uiso 1 1 calc R
H15C H 0.6419 0.1325 0.6449 0.059 Uiso 1 1 calc R
C16 C 0.44373(18) 0.4155(3) 0.54813(12) 0.0301(7) Uani 1 1 d .
H16A H 0.4341 0.4978 0.5402 0.045 Uiso 1 1 calc R
H16B H 0.3953 0.3786 0.5591 0.045 Uiso 1 1 calc R
H16C H 0.4626 0.3767 0.5159 0.045 Uiso 1 1 calc R
C17 C 0.6779(2) 0.5925(3) 0.71980(14) 0.0451(9) Uani 1 1 d .
H17A H 0.6584 0.5500 0.7509 0.068 Uiso 1 1 calc R
H17B H 0.6929 0.6714 0.7308 0.068 Uiso 1 1 calc R
H17C H 0.7232 0.5520 0.7059 0.068 Uiso 1 1 calc R
C18 C 0.33013(16) -0.0189(2) 0.62876(11) 0.0213(6) Uani 1 1 d .
C19 C 0.34379(16) -0.1238(2) 0.65668(11) 0.0225(6) Uani 1 1 d .
C20 C 0.28519(16) -0.1710(3) 0.68712(11) 0.0246(6) Uani 1 1 d .
H20 H 0.2940 -0.2420 0.7058 0.030 Uiso 1 1 calc R
C21 C 0.21442(17) -0.1158(3) 0.69045(11) 0.0256(6) Uani 1 1 d .
C22 C 0.19995(17) -0.0117(3) 0.66336(11) 0.0250(6) Uani 1 1 d .
H22 H 0.1511 0.0262 0.6662 0.030 Uiso 1 1 calc R
C23 C 0.25785(16) 0.0364(2) 0.63194(11) 0.0227(6) Uani 1 1 d .
C24 C 0.24014(18) 0.1471(3) 0.60167(12) 0.0296(7) Uani 1 1 d .
H24A H 0.1837 0.1586 0.5991 0.044 Uiso 1 1 calc R
H24B H 0.2610 0.1419 0.5654 0.044 Uiso 1 1 calc R
H24C H 0.2643 0.2129 0.6208 0.044 Uiso 1 1 calc R
C25 C 0.42161(16) -0.1848(3) 0.65576(12) 0.0282(7) Uani 1 1 d .
H25A H 0.4250 -0.2417 0.6851 0.042 Uiso 1 1 calc R
H25B H 0.4635 -0.1275 0.6603 0.042 Uiso 1 1 calc R
H25C H 0.4268 -0.2249 0.6212 0.042 Uiso 1 1 calc R
C26 C 0.09078(18) -0.1109(3) 0.73286(13) 0.0374(8) Uani 1 1 d .
H26A H 0.1030 -0.0357 0.7497 0.056 Uiso 1 1 calc R
H26B H 0.0596 -0.1576 0.7573 0.056 Uiso 1 1 calc R
H26C H 0.0613 -0.0982 0.6991 0.056 Uiso 1 1 calc R
C27 C 0.11186(16) 0.3727(2) 0.53464(11) 0.0229(6) Uani 1 1 d .
H27 H 0.1555 0.3402 0.5534 0.027 Uiso 1 1 calc R
C28 C 0.08083(15) 0.4816(2) 0.55243(10) 0.0198(6) Uani 1 1 d .
C29 C 0.11128(15) 0.5415(2) 0.59738(11) 0.0214(6) Uani 1 1 d .
C30 C 0.07994(16) 0.6477(3) 0.61158(11) 0.0238(6) Uani 1 1 d .
H30 H 0.1017 0.6876 0.6419 0.029 Uiso 1 1 calc R
C31 C 0.01763(16) 0.6983(2) 0.58318(10) 0.0215(6) Uani 1 1 d .
C32 C -0.01515(16) 0.6393(2) 0.53834(11) 0.0210(6) Uani 1 1 d .
C33 C -0.08056(15) 0.6846(2) 0.50813(11) 0.0222(6) Uani 1 1 d .
H33 H -0.1024 0.7569 0.5184 0.027 Uiso 1 1 calc R
C34 C 0.01628(15) 0.5307(2) 0.52253(11) 0.0204(6) Uani 1 1 d .
C35 C 0.17672(16) 0.4926(2) 0.63216(11) 0.0220(6) Uani 1 1 d .
C36 C 0.25291(16) 0.5298(2) 0.62599(11) 0.0237(6) Uani 1 1 d .
C37 C 0.31206(16) 0.4898(3) 0.66068(11) 0.0239(6) Uani 1 1 d .
H37 H 0.3641 0.5151 0.6564 0.029 Uiso 1 1 calc R
C38 C 0.29453(17) 0.4125(3) 0.70165(11) 0.0258(6) Uani 1 1 d .
C39 C 0.21901(16) 0.3743(3) 0.70712(11) 0.0268(7) Uani 1 1 d .
H39 H 0.2077 0.3208 0.7349 0.032 Uiso 1 1 calc R
C40 C 0.15940(16) 0.4124(3) 0.67276(11) 0.0260(6) Uani 1 1 d .
C41 C 0.07815(17) 0.3691(3) 0.68005(14) 0.0380(8) Uani 1 1 d .
H41A H 0.0770 0.3189 0.7119 0.057 Uiso 1 1 calc R
H41B H 0.0612 0.3248 0.6482 0.057 Uiso 1 1 calc R
H41C H 0.0432 0.4354 0.6849 0.057 Uiso 1 1 calc R
C42 C 0.27279(18) 0.6127(3) 0.58137(13) 0.0315(7) Uani 1 1 d .
H42A H 0.2623 0.5753 0.5465 0.047 Uiso 1 1 calc R
H42B H 0.3280 0.6334 0.5845 0.047 Uiso 1 1 calc R
H42C H 0.2410 0.6831 0.5841 0.047 Uiso 1 1 calc R
C43 C 0.42679(17) 0.4016(3) 0.73328(13) 0.0365(8) Uani 1 1 d .
H43A H 0.4435 0.3833 0.6968 0.055 Uiso 1 1 calc R
H43B H 0.4589 0.3583 0.7596 0.055 Uiso 1 1 calc R
H43C H 0.4326 0.4852 0.7399 0.055 Uiso 1 1 calc R
C44 C -0.01422(16) 0.8114(2) 0.60260(11) 0.0226(6) Uani 1 1 d .
C45 C -0.07201(16) 0.8116(3) 0.64108(12) 0.0251(6) Uani 1 1 d .
C46 C -0.09962(17) 0.9167(3) 0.66087(12) 0.0266(6) Uani 1 1 d .
H46 H -0.1389 0.9168 0.6870 0.032 Uiso 1 1 calc R
C47 C -0.07012(17) 1.0210(3) 0.64264(12) 0.0263(6) Uani 1 1 d .
C48 C -0.01289(17) 1.0215(3) 0.60459(11) 0.0270(6) Uani 1 1 d .
H48 H 0.0071 1.0935 0.5923 0.032 Uiso 1 1 calc R
C49 C 0.01574(17) 0.9176(3) 0.58405(11) 0.0255(6) Uani 1 1 d .
C50 C 0.07794(19) 0.9198(3) 0.54291(13) 0.0330(7) Uani 1 1 d .
H50A H 0.0878 1.0003 0.5321 0.050 Uiso 1 1 calc R
H50B H 0.0608 0.8746 0.5113 0.050 Uiso 1 1 calc R
H50C H 0.1258 0.8859 0.5584 0.050 Uiso 1 1 calc R
C51 C -0.1060(2) 0.6997(3) 0.66095(14) 0.0381(8) Uani 1 1 d .
H51A H -0.1448 0.7167 0.6880 0.057 Uiso 1 1 calc R
H51B H -0.0645 0.6516 0.6771 0.057 Uiso 1 1 calc R
H51C H -0.1308 0.6579 0.6307 0.057 Uiso 1 1 calc R
C52 C -0.1628(2) 1.1297(3) 0.69087(15) 0.0445(9) Uani 1 1 d .
H52A H -0.2042 1.0858 0.6721 0.067 Uiso 1 1 calc R
H52B H -0.1797 1.2103 0.6957 0.067 Uiso 1 1 calc R
H52C H -0.1517 1.0943 0.7261 0.067 Uiso 1 1 calc R
C61 C 0.17796(18) 0.6088(3) 0.43847(13) 0.0364(8) Uani 1 1 d D
H61 H 0.1516 0.5847 0.4720 0.044 Uiso 1 1 d R
C62 C 0.3215(2) 0.1050(3) 0.42954(13) 0.0380(8) Uani 1 1 d D
H62 H 0.3627 0.0470 0.4396 0.046 Uiso 1 1 d R
C5 C 0.39316(15) 0.0336(2) 0.59661(11) 0.0203(6) Uani 1 1 d .

loop_
_atom_site_aniso_label
_atom_site_aniso_U_11
_atom_site_aniso_U_22
_atom_site_aniso_U_33
_atom_site_aniso_U_23
_atom_site_aniso_U_13
_atom_site_aniso_U_12
Cl1 0.0492(5) 0.0342(5) 0.0332(4) 0.0000(3) 0.0020(3) -0.0015(4)
Cl2 0.0409(5) 0.0467(5) 0.0385(4) 0.0032(4) -0.0007(4) -0.0071(4)
Cl3 0.057(2) 0.0267(14) 0.0410(12) -0.0031(9) -0.0200(10) -0.0096(14)
Cl3' 0.187(10) 0.095(6) 0.051(4) -0.027(4) 0.022(5) -0.085(5)
Cl4 0.0588(6) 0.0466(6) 0.0524(5) 0.0021(4) -0.0167(4) -0.0134(5)
Cl5 0.0392(12) 0.0291(10) 0.0496(13) 0.0093(6) -0.0172(9) -0.0118(6)
Cl5' 0.227(14) 0.036(4) 0.196(12) -0.011(6) -0.154(10) 0.013(7)
Cl6 0.0584(6) 0.0806(8) 0.0568(6) -0.0004(5) 0.0075(5) 0.0333(6)
O1 0.0507(14) 0.0185(11) 0.0416(13) -0.0041(9) -0.0130(11) -0.0102(10)
O2 0.0258(11) 0.0412(13) 0.0329(11) 0.0107(10) 0.0078(9) -0.0019(10)
O3 0.0248(11) 0.0519(15) 0.0281(11) 0.0112(10) -0.0023(9) 0.0094(10)
O4 0.0431(13) 0.0225(12) 0.0438(13) -0.0064(10) 0.0020(10) 0.0065(10)
C1 0.0201(13) 0.0171(14) 0.0205(13) 0.0009(11) -0.0013(10) -0.0003(11)
C2 0.0193(13) 0.0157(14) 0.0220(13) 0.0002(11) -0.0020(11) -0.0013(11)
C3 0.0229(14) 0.0187(15) 0.0226(14) -0.0009(11) -0.0019(11) 0.0001(11)
C4 0.0245(14) 0.0194(15) 0.0220(14) -0.0049(11) 0.0017(11) -0.0004(12)
C6 0.0208(14) 0.0173(14) 0.0220(14) 0.0003(11) -0.0020(11) 0.0007(11)
C7 0.0209(14) 0.0206(15) 0.0257(14) 0.0018(12) 0.0011(11) -0.0041(11)
C8 0.0221(14) 0.0179(15) 0.0275(15) -0.0009(12) -0.0006(11) -0.0046(11)
C9 0.0216(14) 0.0195(15) 0.0235(14) -0.0042(11) 0.0057(11) -0.0025(11)
C10 0.0268(15) 0.0227(15) 0.0214(14) -0.0018(11) 0.0041(11) -0.0029(12)
C11 0.0355(17) 0.0178(15) 0.0269(15) 0.0001(12) 0.0018(12) -0.0005(12)
C12 0.0317(16) 0.0215(16) 0.0273(15) -0.0055(12) 0.0051(12) -0.0062(12)
C13 0.0270(15) 0.0251(16) 0.0258(15) -0.0035(12) -0.0037(12) -0.0039(12)
C14 0.0264(15) 0.0204(15) 0.0292(15) -0.0018(12) 0.0035(12) -0.0013(12)
C15 0.046(2) 0.0246(18) 0.047(2) -0.0017(15) -0.0155(16) 0.0008(15)
C16 0.0372(18) 0.0256(17) 0.0271(15) -0.0002(12) -0.0038(13) -0.0017(13)
C17 0.060(2) 0.033(2) 0.041(2) -0.0029(15) -0.0155(17) -0.0173(17)
C18 0.0247(14) 0.0192(14) 0.0200(13) -0.0035(11) 0.0005(11) -0.0027(11)
C19 0.0227(14) 0.0245(16) 0.0200(13) -0.0018(11) -0.0022(11) -0.0008(12)
C20 0.0286(15) 0.0242(16) 0.0210(14) 0.0033(12) -0.0016(11) -0.0010(12)
C21 0.0256(15) 0.0313(17) 0.0199(14) 0.0003(12) 0.0032(11) -0.0066(12)
C22 0.0228(14) 0.0276(16) 0.0245(14) -0.0019(12) -0.0009(11) 0.0029(12)
C23 0.0247(15) 0.0229(15) 0.0207(13) -0.0024(11) 0.0028(11) -0.0018(12)
C24 0.0323(17) 0.0269(17) 0.0296(16) 0.0016(13) 0.0028(13) 0.0044(13)
C25 0.0241(15) 0.0285(17) 0.0317(16) 0.0034(13) -0.0015(12) 0.0001(13)
C26 0.0250(16) 0.055(2) 0.0329(17) 0.0005(15) 0.0080(13) -0.0005(15)
C27 0.0235(14) 0.0218(15) 0.0232(14) 0.0051(12) -0.0017(11) 0.0065(12)
C28 0.0204(14) 0.0196(14) 0.0195(13) 0.0027(11) 0.0014(11) 0.0024(11)
C29 0.0202(14) 0.0230(15) 0.0210(14) 0.0043(11) 0.0017(11) 0.0003(11)
C30 0.0246(15) 0.0242(16) 0.0225(14) -0.0002(12) -0.0017(11) 0.0000(12)
C31 0.0239(14) 0.0210(15) 0.0198(13) 0.0013(11) 0.0025(11) 0.0020(11)
C32 0.0229(14) 0.0194(15) 0.0207(13) 0.0014(11) 0.0006(11) 0.0011(11)
C33 0.0229(14) 0.0196(15) 0.0241(14) 0.0017(11) 0.0007(11) 0.0057(12)
C34 0.0223(14) 0.0198(14) 0.0192(13) 0.0024(11) 0.0006(11) 0.0030(11)
C35 0.0235(14) 0.0218(15) 0.0206(14) -0.0026(11) -0.0010(11) 0.0053(12)
C36 0.0275(15) 0.0204(15) 0.0232(14) -0.0012(12) -0.0011(11) 0.0017(12)
C37 0.0193(14) 0.0259(16) 0.0266(15) -0.0010(12) 0.0002(11) -0.0003(12)
C38 0.0254(15) 0.0311(17) 0.0208(14) -0.0009(12) -0.0016(11) 0.0080(13)
C39 0.0267(16) 0.0308(17) 0.0232(14) 0.0080(12) 0.0050(12) 0.0062(13)
C40 0.0245(15) 0.0283(17) 0.0251(15) 0.0010(12) 0.0029(12) 0.0055(12)
C41 0.0248(16) 0.046(2) 0.0431(19) 0.0192(16) 0.0019(14) 0.0009(14)
C42 0.0272(16) 0.0296(17) 0.0377(17) 0.0097(14) -0.0025(13) -0.0002(13)
C43 0.0227(16) 0.057(2) 0.0299(16) -0.0009(15) -0.0046(13) 0.0122(15)
C44 0.0235(14) 0.0213(15) 0.0226(14) -0.0014(11) -0.0051(11) 0.0028(12)
C45 0.0242(15) 0.0212(15) 0.0297(15) -0.0009(12) -0.0022(12) 0.0022(12)
C46 0.0246(15) 0.0271(17) 0.0281(15) -0.0071(12) 0.0005(12) 0.0038(12)
C47 0.0288(16) 0.0195(15) 0.0302(15) -0.0052(12) -0.0077(12) 0.0051(12)
C48 0.0339(16) 0.0181(15) 0.0288(15) 0.0031(12) -0.0047(13) -0.0006(12)
C49 0.0303(16) 0.0224(16) 0.0236(14) 0.0005(12) -0.0052(12) 0.0024(12)
C50 0.0383(18) 0.0293(18) 0.0317(17) 0.0022(13) 0.0052(14) 0.0001(14)
C51 0.0432(19) 0.0232(17) 0.049(2) -0.0047(15) 0.0162(16) -0.0008(14)
C52 0.050(2) 0.0307(19) 0.053(2) -0.0132(16) 0.0106(17) 0.0096(16)
C61 0.0314(17) 0.041(2) 0.0365(18) 0.0084(15) -0.0010(14) -0.0007(15)
C62 0.0406(19) 0.0345(19) 0.0385(18) 0.0011(15) -0.0090(15) -0.0017(15)
C5 0.0198(14) 0.0201(14) 0.0210(13) 0.0003(11) 0.0011(11) -0.0001(11)

loop_
_atom_type_symbol
_atom_type_description
_atom_type_scat_dispersion_real
_atom_type_scat_dispersion_imag
_atom_type_scat_source
C C 0.0033 0.0016 'International Tables Vol C Tables 4.2.6.8 and 6.1.1.4'
H H 0.0000 0.0000 'International Tables Vol C Tables 4.2.6.8 and 6.1.1.4'
O O 0.0106 0.0060 'International Tables Vol C Tables 4.2.6.8 and 6.1.1.4'
Cl Cl 0.1484 0.1585 'International Tables Vol C Tables 4.2.6.8 and 6.1.1.4'

loop_
_geom_angle_atom_site_label_1
_geom_angle_atom_site_label_2
_geom_angle_atom_site_label_3
_geom_angle
_geom_angle_site_symmetry_1
_geom_angle_site_symmetry_3
C12 O1 C17 117.0(2) . .
C21 O2 C26 117.9(2) . .
C38 O3 C43 118.1(2) . .
C47 O4 C52 116.8(2) . .
C6 C1 C2 120.2(2) . .
C6 C1 C1 119.8(3) . 3_656
C2 C1 C1 120.0(3) . 3_656
C3 C2 C8 122.4(2) . 3_656
C3 C2 C1 119.4(2) . .
C8 C2 C1 118.2(2) 3_656 .
C4 C3 C2 119.2(2) . .
C4 C3 C9 119.5(2) . .
C2 C3 C9 121.3(2) . .
C3 C4 C5 123.1(2) . .
C3 C4 H4 118.5 . .
C5 C4 H4 118.5 . .
C5 C6 C1 119.5(2) . .
C5 C6 C7 122.2(2) . .
C1 C6 C7 118.4(2) . .
C8 C7 C6 121.6(3) . .
C8 C7 H7 119.2 . .
C6 C7 H7 119.2 . .
C7 C8 C2 122.0(3) . 3_656
C7 C8 H8 119.0 . .
C2 C8 H8 119.0 3_656 .
C14 C9 C10 119.9(3) . .
C14 C9 C3 119.6(2) . .
C10 C9 C3 120.5(2) . .
C11 C10 C9 119.4(3) . .
C11 C10 C16 120.2(3) . .
C9 C10 C16 120.4(3) . .
C12 C11 C10 120.4(3) . .
C12 C11 H11 119.8 . .
C10 C11 H11 119.8 . .
O1 C12 C13 123.8(3) . .
O1 C12 C11 115.5(3) . .
C13 C12 C11 120.6(3) . .
C12 C13 C14 119.9(3) . .
C12 C13 H13 120.1 . .
C14 C13 H13 120.1 . .
C9 C14 C13 119.8(3) . .
C9 C14 C15 120.8(3) . .
C13 C14 C15 119.4(3) . .
C14 C15 H15A 109.5 . .
C14 C15 H15B 109.5 . .
H15A C15 H15B 109.5 . .
C14 C15 H15C 109.5 . .
H15A C15 H15C 109.5 . .
H15B C15 H15C 109.5 . .
C10 C16 H16A 109.5 . .
C10 C16 H16B 109.5 . .
H16A C16 H16B 109.5 . .
C10 C16 H16C 109.5 . .
H16A C16 H16C 109.5 . .
H16B C16 H16C 109.5 . .
O1 C17 H17A 109.5 . .
O1 C17 H17B 109.5 . .
H17A C17 H17B 109.5 . .
O1 C17 H17C 109.5 . .
H17A C17 H17C 109.5 . .
H17B C17 H17C 109.5 . .
C23 C18 C19 119.8(3) . .
C23 C18 C5 120.4(3) . .
C19 C18 C5 119.8(2) . .
C20 C19 C18 119.4(3) . .
C20 C19 C25 118.8(3) . .
C18 C19 C25 121.8(2) . .
C21 C20 C19 120.5(3) . .
C21 C20 H20 119.7 . .
C19 C20 H20 119.7 . .
O2 C21 C20 115.2(3) . .
O2 C21 C22 123.9(3) . .
C20 C21 C22 120.9(3) . .
C21 C22 C23 119.4(3) . .
C21 C22 H22 120.3 . .
C23 C22 H22 120.3 . .
C22 C23 C18 120.0(3) . .
C22 C23 C24 118.5(2) . .
C18 C23 C24 121.5(2) . .
C23 C24 H24A 109.5 . .
C23 C24 H24B 109.5 . .
H24A C24 H24B 109.5 . .
C23 C24 H24C 109.5 . .
H24A C24 H24C 109.5 . .
H24B C24 H24C 109.5 . .
C19 C25 H25A 109.5 . .
C19 C25 H25B 109.5 . .
H25A C25 H25B 109.5 . .
C19 C25 H25C 109.5 . .
H25A C25 H25C 109.5 . .
H25B C25 H25C 109.5 . .
O2 C26 H26A 109.5 . .
O2 C26 H26B 109.5 . .
H26A C26 H26B 109.5 . .
O2 C26 H26C 109.5 . .
H26A C26 H26C 109.5 . .
H26B C26 H26C 109.5 . .
C33 C27 C28 121.7(2) 3_566 .
C33 C27 H27 119.2 3_566 .
C28 C27 H27 119.2 . .
C29 C28 C34 119.1(2) . .
C29 C28 C27 122.7(2) . .
C34 C28 C27 118.2(2) . .
C30 C29 C28 119.8(2) . .
C30 C29 C35 118.2(2) . .
C28 C29 C35 122.0(2) . .
C29 C30 C31 122.6(3) . .
C29 C30 H30 118.7 . .
C31 C30 H30 118.7 . .
C30 C31 C32 119.0(3) . .
C30 C31 C44 118.9(2) . .
C32 C31 C44 122.1(2) . .
C31 C32 C34 119.7(2) . .
C31 C32 C33 122.0(3) . .
C34 C32 C33 118.3(2) . .
C27 C33 C32 121.6(3) 3_566 .
C27 C33 H33 119.2 3_566 .
C32 C33 H33 119.2 . .
C32 C34 C34 120.6(3) . 3_566
C32 C34 C28 119.8(2) . .
C34 C34 C28 119.6(3) 3_566 .
C36 C35 C40 120.0(3) . .
C36 C35 C29 120.8(2) . .
C40 C35 C29 119.2(2) . .
C35 C36 C37 120.2(3) . .
C35 C36 C42 120.6(3) . .
C37 C36 C42 119.2(3) . .
C38 C37 C36 119.7(3) . .
C38 C37 H37 120.2 . .
C36 C37 H37 120.2 . .
O3 C38 C39 115.5(3) . .
O3 C38 C37 124.6(3) . .
C39 C38 C37 119.9(3) . .
C38 C39 C40 121.3(3) . .
C38 C39 H39 119.4 . .
C40 C39 H39 119.4 . .
C39 C40 C35 118.8(3) . .
C39 C40 C41 119.7(3) . .
C35 C40 C41 121.4(3) . .
C40 C41 H41A 109.5 . .
C40 C41 H41B 109.5 . .
H41A C41 H41B 109.5 . .
C40 C41 H41C 109.5 . .
H41A C41 H41C 109.5 . .
H41B C41 H41C 109.5 . .
C36 C42 H42A 109.5 . .
C36 C42 H42B 109.5 . .
H42A C42 H42B 109.5 . .
C36 C42 H42C 109.5 . .
H42A C42 H42C 109.5 . .
H42B C42 H42C 109.5 . .
O3 C43 H43A 109.5 . .
O3 C43 H43B 109.5 . .
H43A C43 H43B 109.5 . .
O3 C43 H43C 109.5 . .
H43A C43 H43C 109.5 . .
H43B C43 H43C 109.5 . .
C45 C44 C49 119.7(3) . .
C45 C44 C31 119.7(3) . .
C49 C44 C31 120.5(2) . .
C46 C45 C44 119.9(3) . .
C46 C45 C51 119.2(3) . .
C44 C45 C51 120.9(3) . .
C47 C46 C45 120.4(3) . .
C47 C46 H46 119.8 . .
C45 C46 H46 119.8 . .
O4 C47 C48 116.2(3) . .
O4 C47 C46 123.7(3) . .
C48 C47 C46 120.1(3) . .
C47 C48 C49 120.8(3) . .
C47 C48 H48 119.6 . .
C49 C48 H48 119.6 . .
C48 C49 C44 119.2(3) . .
C48 C49 C50 120.0(3) . .
C44 C49 C50 120.8(3) . .
C49 C50 H50A 109.5 . .
C49 C50 H50B 109.5 . .
H50A C50 H50B 109.5 . .
C49 C50 H50C 109.5 . .
H50A C50 H50C 109.5 . .
H50B C50 H50C 109.5 . .
C45 C51 H51A 109.5 . .
C45 C51 H51B 109.5 . .
H51A C51 H51B 109.5 . .
C45 C51 H51C 109.5 . .
H51A C51 H51C 109.5 . .
H51B C51 H51C 109.5 . .
O4 C52 H52A 109.5 . .
O4 C52 H52B 109.5 . .
H52A C52 H52B 109.5 . .
O4 C52 H52C 109.5 . .
H52A C52 H52C 109.5 . .
H52B C52 H52C 109.5 . .
Cl5 C61 Cl6 113.4(2) . .
Cl5 C61 Cl4 110.2(2) . .
Cl6 C61 Cl4 111.01(18) . .
Cl5 C61 Cl5' 16.3(12) . .
Cl6 C61 Cl5' 100.1(10) . .
Cl4 C61 Cl5' 108.8(5) . .
Cl5 C61 H61 106.8 . .
Cl6 C61 H61 107.6 . .
Cl4 C61 H61 107.6 . .
Cl5' C61 H61 121.4 . .
Cl3 C62 Cl2 113.2(2) . .
Cl3 C62 Cl3' 12.4(10) . .
Cl2 C62 Cl3' 104.1(8) . .
Cl3 C62 Cl1 110.8(2) . .
Cl2 C62 Cl1 110.74(18) . .
Cl3' C62 Cl1 108.3(5) . .
Cl3 C62 H62 106.1 . .
Cl2 C62 H62 107.8 . .
Cl3' C62 H62 117.9 . .
Cl1 C62 H62 107.8 . .
C4 C5 C6 118.7(2) . .
C4 C5 C18 119.5(2) . .
C6 C5 C18 121.7(2) . .

loop_
_geom_bond_atom_site_label_1
_geom_bond_atom_site_label_2
_geom_bond_distance
_geom_bond_site_symmetry_2
Cl1 C62 1.768(3) .
Cl2 C62 1.757(4) .
Cl3 C62 1.738(5) .
Cl3' C62 1.757(5) .
Cl4 C61 1.755(4) .
Cl5 C61 1.745(4) .
Cl5' C61 1.757(5) .
Cl6 C61 1.749(3) .
O1 C12 1.367(3) .
O1 C17 1.430(4) .
O2 C21 1.376(3) .
O2 C26 1.423(4) .
O3 C38 1.365(3) .
O3 C43 1.421(4) .
O4 C47 1.370(3) .
O4 C52 1.419(4) .
C1 C6 1.425(4) .
C1 C2 1.430(4) .
C1 C1 1.431(5) 3_656
C2 C3 1.404(4) .
C2 C8 1.429(4) 3_656
C3 C4 1.388(4) .
C3 C9 1.501(4) .
C4 C5 1.401(4) .
C4 H4 0.9500 .
C6 C5 1.408(4) .
C6 C7 1.436(4) .
C7 C8 1.344(4) .
C7 H7 0.9500 .
C8 C2 1.429(4) 3_656
C8 H8 0.9500 .
C9 C14 1.396(4) .
C9 C10 1.409(4) .
C10 C11 1.390(4) .
C10 C16 1.506(4) .
C11 C12 1.388(4) .
C11 H11 0.9500 .
C12 C13 1.382(4) .
C13 C14 1.401(4) .
C13 H13 0.9500 .
C14 C15 1.498(4) .
C15 H15A 0.9800 .
C15 H15B 0.9800 .
C15 H15C 0.9800 .
C16 H16A 0.9800 .
C16 H16B 0.9800 .
C16 H16C 0.9800 .
C17 H17A 0.9800 .
C17 H17B 0.9800 .
C17 H17C 0.9800 .
C18 C23 1.400(4) .
C18 C19 1.408(4) .
C18 C5 1.491(4) .
C19 C20 1.387(4) .
C19 C25 1.512(4) .
C20 C21 1.377(4) .
C20 H20 0.9500 .
C21 C22 1.392(4) .
C22 C23 1.396(4) .
C22 H22 0.9500 .
C23 C24 1.506(4) .
C24 H24A 0.9800 .
C24 H24B 0.9800 .
C24 H24C 0.9800 .
C25 H25A 0.9800 .
C25 H25B 0.9800 .
C25 H25C 0.9800 .
C26 H26A 0.9800 .
C26 H26B 0.9800 .
C26 H26C 0.9800 .
C27 C33 1.351(4) 3_566
C27 C28 1.435(4) .
C27 H27 0.9500 .
C28 C29 1.402(4) .
C28 C34 1.434(4) .
C29 C30 1.384(4) .
C29 C35 1.509(4) .
C30 C31 1.394(4) .
C30 H30 0.9500 .
C31 C32 1.409(4) .
C31 C44 1.496(4) .
C32 C34 1.420(4) .
C32 C33 1.433(4) .
C33 C27 1.351(4) 3_566
C33 H33 0.9500 .
C34 C34 1.425(5) 3_566
C35 C36 1.391(4) .
C35 C40 1.404(4) .
C36 C37 1.393(4) .
C36 C42 1.508(4) .
C37 C38 1.390(4) .
C37 H37 0.9500 .
C38 C39 1.381(4) .
C39 C40 1.387(4) .
C39 H39 0.9500 .
C40 C41 1.498(4) .
C41 H41A 0.9800 .
C41 H41B 0.9800 .
C41 H41C 0.9800 .
C42 H42A 0.9800 .
C42 H42B 0.9800 .
C42 H42C 0.9800 .
C43 H43A 0.9800 .
C43 H43B 0.9800 .
C43 H43C 0.9800 .
C44 C45 1.398(4) .
C44 C49 1.408(4) .
C45 C46 1.393(4) .
C45 C51 1.502(4) .
C46 C47 1.383(4) .
C46 H46 0.9500 .
C47 C48 1.383(4) .
C48 C49 1.394(4) .
C48 H48 0.9500 .
C49 C50 1.500(4) .
C50 H50A 0.9800 .
C50 H50B 0.9800 .
C50 H50C 0.9800 .
C51 H51A 0.9800 .
C51 H51B 0.9800 .
C51 H51C 0.9800 .
C52 H52A 0.9800 .
C52 H52B 0.9800 .
C52 H52C 0.9800 .
C61 H61 1.0000 .
C62 H62 1.0000 .

loop_
_geom_torsion_atom_site_label_1
_geom_torsion_atom_site_label_2
_geom_torsion_atom_site_label_3
_geom_torsion_atom_site_label_4
_geom_torsion
_geom_torsion_site_symmetry_1
_geom_torsion_site_symmetry_4
C6 C1 C2 C3 -0.6(4) . .
C1 C1 C2 C3 -179.9(3) 3_656 .
C6 C1 C2 C8 178.1(2) . 3_656
C1 C1 C2 C8 -1.2(5) 3_656 3_656
C8 C2 C3 C4 -177.1(3) 3_656 .
C1 C2 C3 C4 1.6(4) . .
C8 C2 C3 C9 0.7(4) 3_656 .
C1 C2 C3 C9 179.4(2) . .
C2 C3 C4 C5 -0.7(4) . .
C9 C3 C4 C5 -178.5(2) . .
C2 C1 C6 C5 -1.2(4) . .
C1 C1 C6 C5 178.0(3) 3_656 .
C2 C1 C6 C7 178.1(2) . .
C1 C1 C6 C7 -2.7(5) 3_656 .
C5 C6 C7 C8 -177.9(3) . .
C1 C6 C7 C8 2.8(4) . .
C6 C7 C8 C2 -0.8(4) . 3_656
C4 C3 C9 C14 83.6(3) . .
C2 C3 C9 C14 -94.2(3) . .
C4 C3 C9 C10 -94.0(3) . .
C2 C3 C9 C10 88.2(3) . .
C14 C9 C10 C11 -0.1(4) . .
C3 C9 C10 C11 177.5(3) . .
C14 C9 C10 C16 179.9(3) . .
C3 C9 C10 C16 -2.4(4) . .
C9 C10 C11 C12 -0.7(4) . .
C16 C10 C11 C12 179.2(3) . .
C17 O1 C12 C13 4.0(4) . .
C17 O1 C12 C11 -176.6(3) . .
C10 C11 C12 O1 -178.7(3) . .
C10 C11 C12 C13 0.8(4) . .
O1 C12 C13 C14 179.5(3) . .
C11 C12 C13 C14 0.1(4) . .
C10 C9 C14 C13 1.0(4) . .
C3 C9 C14 C13 -176.7(3) . .
C10 C9 C14 C15 -178.3(3) . .
C3 C9 C14 C15 4.1(4) . .
C12 C13 C14 C9 -0.9(4) . .
C12 C13 C14 C15 178.3(3) . .
C23 C18 C19 C20 -0.1(4) . .
C5 C18 C19 C20 179.0(2) . .
C23 C18 C19 C25 -178.2(3) . .
C5 C18 C19 C25 0.9(4) . .
C18 C19 C20 C21 -0.4(4) . .
C25 C19 C20 C21 177.8(3) . .
C26 O2 C21 C20 172.0(3) . .
C26 O2 C21 C22 -7.7(4) . .
C19 C20 C21 O2 -179.6(2) . .
C19 C20 C21 C22 0.1(4) . .
O2 C21 C22 C23 -179.5(3) . .
C20 C21 C22 C23 0.7(4) . .
C21 C22 C23 C18 -1.2(4) . .
C21 C22 C23 C24 178.2(3) . .
C19 C18 C23 C22 0.9(4) . .
C5 C18 C23 C22 -178.2(2) . .
C19 C18 C23 C24 -178.5(3) . .
C5 C18 C23 C24 2.4(4) . .
C33 C27 C28 C29 178.6(3) 3_566 .
C33 C27 C28 C34 -1.8(4) 3_566 .
C34 C28 C29 C30 -1.3(4) . .
C27 C28 C29 C30 178.3(3) . .
C34 C28 C29 C35 177.2(2) . .
C27 C28 C29 C35 -3.2(4) . .
C28 C29 C30 C31 0.8(4) . .
C35 C29 C30 C31 -177.7(3) . .
C29 C30 C31 C32 0.2(4) . .
C29 C30 C31 C44 177.9(3) . .
C30 C31 C32 C34 -0.8(4) . .
C44 C31 C32 C34 -178.4(3) . .
C30 C31 C32 C33 178.3(3) . .
C44 C31 C32 C33 0.8(4) . .
C31 C32 C33 C27 -179.7(3) . 3_566
C34 C32 C33 C27 -0.5(4) . 3_566
C31 C32 C34 C34 179.7(3) . 3_566
C33 C32 C34 C34 0.5(5) . 3_566
C31 C32 C34 C28 0.3(4) . .
C33 C32 C34 C28 -178.9(2) . .
C29 C28 C34 C32 0.7(4) . .
C27 C28 C34 C32 -178.9(2) . .
C29 C28 C34 C34 -178.6(3) . 3_566
C27 C28 C34 C34 1.7(5) . 3_566
C30 C29 C35 C36 -81.6(3) . .
C28 C29 C35 C36 99.9(3) . .
C30 C29 C35 C40 95.5(3) . .
C28 C29 C35 C40 -83.0(3) . .
C40 C35 C36 C37 -1.3(4) . .
C29 C35 C36 C37 175.7(3) . .
C40 C35 C36 C42 177.9(3) . .
C29 C35 C36 C42 -5.0(4) . .
C35 C36 C37 C38 -0.2(4) . .
C42 C36 C37 C38 -179.4(3) . .
C43 O3 C38 C39 177.1(3) . .
C43 O3 C38 C37 -2.8(4) . .
C36 C37 C38 O3 -178.8(3) . .
C36 C37 C38 C39 1.2(4) . .
O3 C38 C39 C40 179.2(3) . .
C37 C38 C39 C40 -0.8(5) . .
C38 C39 C40 C35 -0.7(4) . .
C38 C39 C40 C41 -179.8(3) . .
C36 C35 C40 C39 1.8(4) . .
C29 C35 C40 C39 -175.3(3) . .
C36 C35 C40 C41 -179.1(3) . .
C29 C35 C40 C41 3.8(4) . .
C30 C31 C44 C45 -87.4(3) . .
C32 C31 C44 C45 90.2(3) . .
C30 C31 C44 C49 90.0(3) . .
C32 C31 C44 C49 -92.4(3) . .
C49 C44 C45 C46 0.0(4) . .
C31 C44 C45 C46 177.4(3) . .
C49 C44 C45 C51 179.0(3) . .
C31 C44 C45 C51 -3.6(4) . .
C44 C45 C46 C47 0.0(4) . .
C51 C45 C46 C47 -179.1(3) . .
C52 O4 C47 C48 168.4(3) . .
C52 O4 C47 C46 -11.2(4) . .
C45 C46 C47 O4 179.6(3) . .
C45 C46 C47 C48 0.0(4) . .
O4 C47 C48 C49 -179.5(3) . .
C46 C47 C48 C49 0.1(4) . .
C47 C48 C49 C44 -0.1(4) . .
C47 C48 C49 C50 -179.8(3) . .
C45 C44 C49 C48 0.1(4) . .
C31 C44 C49 C48 -177.3(3) . .
C45 C44 C49 C50 179.8(3) . .
C31 C44 C49 C50 2.4(4) . .
C3 C4 C5 C6 -1.2(4) . .
C3 C4 C5 C18 175.6(3) . .
C1 C6 C5 C4 2.1(4) . .
C7 C6 C5 C4 -177.2(2) . .
C1 C6 C5 C18 -174.6(2) . .
C7 C6 C5 C18 6.1(4) . .
C23 C18 C5 C4 69.5(3) . .
C19 C18 C5 C4 -109.6(3) . .
C23 C18 C5 C6 -113.8(3) . .
C19 C18 C5 C6 67.1(4) . .
